data_7158611
loop_
_publ_author_name
'Hsu, Yin-Yin'
'Luo, Sheng-Qi'
'Hong, Bor-Cherng'
'Chien, Su-Ying'

_publ_section_title
;
 A mild one-pot transformation of nitroalkanes to ketones or aldehydes
 <i>via</i> a visible-light photocatalysis-hydrolysis sequence.
;
_journal_issue 16
_journal_name_full 'Organic &amp; biomolecular chemistry'
_journal_page_first 3292
_journal_page_last 3302
_journal_paper_doi 10.1039/d2ob00267a
_journal_volume 20
_journal_year 2022
_chemical_formula_sum 'C21 H22 N2 O5'
_chemical_formula_weight 382.40
_space_group_crystal_system monoclinic
_space_group_IT_number 14
_space_group_name_Hall '-P 2ybc'
_space_group_name_H-M_alt 'P 1 21/c 1'
_atom_sites_solution_hydrogens geom
_audit_creation_method SHELXL-2018/3
_audit_update_record
;
2021-12-01 deposited with the CCDC.	2022-03-29 downloaded from the CCDC.
;
_cell_angle_alpha 90
_cell_angle_beta 107.6440(10)
_cell_angle_gamma 90
_cell_formula_units_Z 4
_cell_length_a 5.73510(10)
_cell_length_b 41.9722(12)
_cell_length_c 8.3858(2)
_cell_measurement_reflns_used 9867
_cell_measurement_temperature 200(2)
_cell_measurement_theta_max 28.62
_cell_measurement_theta_min 2.59
_cell_volume 1923.63(8)
_computing_cell_refinement 'Bruker SAINT V8.40B (Bruker Nano, Inc., 2019)'
_computing_data_collection 'Bruker APEX3'
_computing_data_reduction 'Bruker SAINT V8.40B (Bruker Nano, Inc., 2019)'
_computing_molecular_graphics 'Bruker SHELXTL'
_computing_publication_material 'Bruker SHELXTL'
_computing_structure_refinement 'SHELXL-2018/3 (Sheldrick, 2018)'
_computing_structure_solution 'SHELXT (Sheldrick 2015)'
_diffrn_ambient_temperature 200(2)
_diffrn_measured_fraction_theta_full 0.999
_diffrn_measured_fraction_theta_max 0.997
_diffrn_measurement_device_type 'Bruker D8 VENTURE'
_diffrn_measurement_method '\f and \w scans'
_diffrn_radiation_type MoK\a
_diffrn_radiation_wavelength 0.71073
_diffrn_reflns_av_R_equivalents 0.0358
_diffrn_reflns_av_unetI/netI 0.0248
_diffrn_reflns_Laue_measured_fraction_full 0.999
_diffrn_reflns_Laue_measured_fraction_max 0.997
_diffrn_reflns_limit_h_max 7
_diffrn_reflns_limit_h_min -6
_diffrn_reflns_limit_k_max 54
_diffrn_reflns_limit_k_min -54
_diffrn_reflns_limit_l_max 10
_diffrn_reflns_limit_l_min -10
_diffrn_reflns_number 22898
_diffrn_reflns_point_group_measured_fraction_full 0.999
_diffrn_reflns_point_group_measured_fraction_max 0.997
_diffrn_reflns_theta_full 25.242
_diffrn_reflns_theta_max 27.498
_diffrn_reflns_theta_min 2.595
_exptl_absorpt_coefficient_mu 0.095
_exptl_absorpt_correction_T_max 0.9595
_exptl_absorpt_correction_T_min 0.8936
_exptl_absorpt_correction_type multi-scan
_exptl_absorpt_process_details 'Bruker SADABS'
_exptl_crystal_colour colourless
_exptl_crystal_density_diffrn 1.320
_exptl_crystal_description columnar
_exptl_crystal_F_000 808
_exptl_crystal_size_max 0.461
_exptl_crystal_size_mid 0.190
_exptl_crystal_size_min 0.093
_refine_diff_density_max 0.313
_refine_diff_density_min -0.209
_refine_diff_density_rms 0.038
_refine_ls_extinction_method none
_refine_ls_goodness_of_fit_ref 1.070
_refine_ls_hydrogen_treatment constr
_refine_ls_matrix_type full
_refine_ls_number_parameters 256
_refine_ls_number_reflns 4406
_refine_ls_number_restraints 0
_refine_ls_restrained_S_all 1.070
_refine_ls_R_factor_all 0.0602
_refine_ls_R_factor_gt 0.0502
_refine_ls_shift/su_max 0.001
_refine_ls_shift/su_mean 0.000
_refine_ls_structure_factor_coef Fsqd
_refine_ls_weighting_details 'w=1/[\s^2^(Fo^2^)+(0.0504P)^2^+0.8617P] where P=(Fo^2^+2Fc^2^)/3'
_refine_ls_weighting_scheme calc
_refine_ls_wR_factor_gt 0.1197
_refine_ls_wR_factor_ref 0.1250
_reflns_Friedel_coverage 0.000
_reflns_number_gt 3754
_reflns_number_total 4406
_reflns_threshold_expression 'I > 2\s(I)'
_cod_data_source_file d2ob00267a2.cif
_cod_data_source_block ic21150
_cod_depositor_comments 'Adding full bibliography for 7158611.cif.'
_cod_original_sg_symbol_H-M 'P 21/c'
_cod_database_code 7158611
_shelx_shelxl_version_number 2018/3
_shelx_space_group_comment
; 
The symmetry employed for this shelxl refinement is uniquely defined 
by the following loop, which should always be used as a source of 
symmetry information in preference to the above space-group names. 
They are only intended as comments. 
;
_shelx_estimated_absorpt_t_min 0.958
_shelx_estimated_absorpt_t_max 0.991

loop_
_space_group_symop_operation_xyz
'x, y, z'
'-x, y+1/2, -z+1/2'
'-x, -y, -z'
'x, -y-1/2, z-1/2'

loop_
_atom_site_label
_atom_site_type_symbol
_atom_site_fract_x
_atom_site_fract_y
_atom_site_fract_z
_atom_site_U_iso_or_equiv
_atom_site_adp_type
_atom_site_occupancy
_atom_site_site_symmetry_order
_atom_site_calc_flag
_atom_site_refinement_flags_posn
_atom_site_refinement_flags_adp
_atom_site_refinement_flags_occupancy
_atom_site_disorder_assembly
_atom_site_disorder_group
O1 O 0.4740(2) 0.63423(3) 0.02012(13) 0.0371(3) Uani 1 1 d . . . . .
O2 O 0.6914(2) 0.67799(3) 0.13605(14) 0.0365(3) Uani 1 1 d . . . . .
O3 O 0.0657(2) 0.62445(4) 0.23717(19) 0.0545(4) Uani 1 1 d . . . . .
O4 O 0.1914(2) 0.57930(3) 0.14823(16) 0.0420(3) Uani 1 1 d . . . . .
O5 O 1.1145(2) 0.65049(3) 0.73381(14) 0.0386(3) Uani 1 1 d . . . . .
H5 H 1.229075 0.646191 0.820788 0.058 Uiso 1 1 calc R U . . .
N1 N 0.5783(2) 0.64301(3) 0.29791(15) 0.0270(3) Uani 1 1 d . . . . .
N2 N 0.9291(2) 0.62734(3) 0.70987(16) 0.0312(3) Uani 1 1 d . . . . .
C1 C 0.4932(3) 0.61154(4) 0.32787(18) 0.0271(3) Uani 1 1 d . . . . .
H1 H 0.595462 0.594684 0.297565 0.033 Uiso 1 1 calc R U . . .
C2 C 0.5339(3) 0.61140(4) 0.51932(18) 0.0272(3) Uani 1 1 d . . . . .
H2 H 0.391564 0.622461 0.540397 0.033 Uiso 1 1 calc R U . . .
C3 C 0.7532(3) 0.63307(4) 0.57823(18) 0.0262(3) Uani 1 1 d . . . . .
C4 C 0.7306(3) 0.65918(4) 0.44971(17) 0.0262(3) Uani 1 1 d . . . . .
H4 H 0.894919 0.664366 0.438214 0.031 Uiso 1 1 calc R U . . .
C5 C 0.5763(3) 0.65071(4) 0.14138(18) 0.0293(3) Uani 1 1 d . . . . .
C6 C 0.7173(4) 0.68589(5) -0.0255(2) 0.0515(5) Uani 1 1 d . . . . .
H6A H 0.798403 0.668288 -0.064389 0.077 Uiso 1 1 calc R U . . .
H6B H 0.815915 0.705271 -0.015774 0.077 Uiso 1 1 calc R U . . .
H6C H 0.555247 0.689454 -0.105734 0.077 Uiso 1 1 calc R U . . .
C7 C 0.2240(3) 0.60652(4) 0.23134(19) 0.0316(4) Uani 1 1 d . . . . .
C8 C -0.0605(3) 0.57087(5) 0.0551(2) 0.0438(4) Uani 1 1 d . . . . .
H8A H -0.070963 0.565182 -0.061463 0.053 Uiso 1 1 calc R U . . .
H8B H -0.169774 0.589265 0.052033 0.053 Uiso 1 1 calc R U . . .
C9 C -0.1380(4) 0.54345(6) 0.1382(3) 0.0595(6) Uani 1 1 d . . . . .
H9A H -0.038738 0.524770 0.131716 0.089 Uiso 1 1 calc R U . . .
H9B H -0.310865 0.538783 0.082055 0.089 Uiso 1 1 calc R U . . .
H9C H -0.115516 0.548670 0.255822 0.089 Uiso 1 1 calc R U . . .
C10 C 0.5512(3) 0.57856(4) 0.59399(19) 0.0304(3) Uani 1 1 d . . . . .
C11 C 0.7224(3) 0.55665(4) 0.5744(2) 0.0369(4) Uani 1 1 d . . . . .
H11 H 0.836327 0.562845 0.518229 0.044 Uiso 1 1 calc R U . . .
C12 C 0.7289(4) 0.52606(5) 0.6354(2) 0.0457(5) Uani 1 1 d . . . . .
H12 H 0.845630 0.511265 0.619978 0.055 Uiso 1 1 calc R U . . .
C13 C 0.5663(4) 0.51688(5) 0.7188(3) 0.0516(5) Uani 1 1 d . . . . .
H13 H 0.569358 0.495724 0.759671 0.062 Uiso 1 1 calc R U . . .
C14 C 0.4002(4) 0.53843(5) 0.7424(3) 0.0544(5) Uani 1 1 d . . . . .
H14 H 0.290212 0.532255 0.801659 0.065 Uiso 1 1 calc R U . . .
C15 C 0.3915(3) 0.56920(5) 0.6802(2) 0.0426(4) Uani 1 1 d . . . . .
H15 H 0.275342 0.583924 0.696955 0.051 Uiso 1 1 calc R U . . .
C16 C 0.6095(3) 0.68921(4) 0.48950(18) 0.0283(3) Uani 1 1 d . . . . .
C17 C 0.7454(4) 0.71105(4) 0.6046(2) 0.0387(4) Uani 1 1 d . . . . .
H17 H 0.914783 0.707463 0.657779 0.046 Uiso 1 1 calc R U . . .
C18 C 0.6333(4) 0.73824(5) 0.6422(3) 0.0509(5) Uani 1 1 d . . . . .
H18 H 0.726969 0.753007 0.722032 0.061 Uiso 1 1 calc R U . . .
C19 C 0.3909(4) 0.74397(5) 0.5661(3) 0.0513(5) Uani 1 1 d . . . . .
H19 H 0.316682 0.762744 0.591636 0.062 Uiso 1 1 calc R U . . .
C20 C 0.2553(4) 0.72250(5) 0.4529(3) 0.0491(5) Uani 1 1 d . . . . .
H20 H 0.086190 0.726362 0.400088 0.059 Uiso 1 1 calc R U . . .
C21 C 0.3628(3) 0.69519(4) 0.4146(2) 0.0380(4) Uani 1 1 d . . . . .
H21 H 0.266478 0.680398 0.336154 0.046 Uiso 1 1 calc R U . . .

loop_
_atom_site_aniso_label
_atom_site_aniso_U_11
_atom_site_aniso_U_22
_atom_site_aniso_U_33
_atom_site_aniso_U_23
_atom_site_aniso_U_13
_atom_site_aniso_U_12
O1 0.0377(6) 0.0466(7) 0.0194(5) -0.0026(5) -0.0025(5) 0.0054(5)
O2 0.0489(7) 0.0377(7) 0.0238(6) 0.0031(5) 0.0124(5) 0.0028(5)
O3 0.0241(6) 0.0635(9) 0.0640(9) -0.0267(7) -0.0044(6) 0.0072(6)
O4 0.0344(6) 0.0377(7) 0.0427(7) -0.0087(5) -0.0051(5) -0.0009(5)
O5 0.0307(6) 0.0456(7) 0.0294(6) 0.0020(5) -0.0060(5) -0.0059(5)
N1 0.0240(6) 0.0354(7) 0.0180(6) -0.0022(5) 0.0011(5) 0.0016(5)
N2 0.0274(7) 0.0375(8) 0.0243(6) -0.0024(5) 0.0012(5) -0.0004(6)
C1 0.0212(7) 0.0338(8) 0.0226(7) -0.0028(6) 0.0009(5) 0.0041(6)
C2 0.0210(7) 0.0351(9) 0.0229(7) -0.0007(6) 0.0029(5) 0.0015(6)
C3 0.0243(7) 0.0333(8) 0.0195(7) -0.0019(6) 0.0046(5) 0.0033(6)
C4 0.0216(7) 0.0359(8) 0.0178(7) -0.0010(6) 0.0012(5) -0.0017(6)
C5 0.0262(7) 0.0376(9) 0.0207(7) 0.0009(6) 0.0021(6) 0.0097(6)
C6 0.0750(15) 0.0542(12) 0.0304(9) 0.0042(8) 0.0236(9) -0.0013(11)
C7 0.0263(8) 0.0378(9) 0.0255(8) -0.0041(6) 0.0000(6) 0.0005(7)
C8 0.0375(10) 0.0409(10) 0.0410(10) -0.0051(8) -0.0061(8) -0.0071(8)
C9 0.0568(13) 0.0701(15) 0.0471(12) 0.0047(11) 0.0092(10) -0.0130(11)
C10 0.0250(7) 0.0355(9) 0.0249(7) -0.0016(6) -0.0010(6) -0.0021(6)
C11 0.0379(9) 0.0389(9) 0.0307(8) -0.0005(7) 0.0058(7) 0.0038(7)
C12 0.0497(11) 0.0377(10) 0.0418(10) -0.0030(8) 0.0020(8) 0.0050(8)
C13 0.0525(12) 0.0351(10) 0.0559(12) 0.0046(9) -0.0005(10) -0.0107(9)
C14 0.0418(11) 0.0550(13) 0.0646(14) 0.0152(10) 0.0135(10) -0.0109(9)
C15 0.0309(9) 0.0450(11) 0.0505(11) 0.0067(8) 0.0103(8) -0.0003(8)
C16 0.0345(8) 0.0312(8) 0.0203(7) 0.0028(6) 0.0098(6) -0.0025(6)
C17 0.0470(10) 0.0381(10) 0.0269(8) 0.0008(7) 0.0050(7) -0.0042(8)
C18 0.0794(15) 0.0344(10) 0.0361(10) -0.0057(8) 0.0134(10) -0.0059(10)
C19 0.0745(15) 0.0376(10) 0.0487(11) 0.0015(9) 0.0287(11) 0.0120(10)
C20 0.0465(11) 0.0460(11) 0.0589(13) 0.0026(9) 0.0220(10) 0.0108(9)
C21 0.0327(9) 0.0385(9) 0.0426(10) -0.0030(8) 0.0112(7) 0.0016(7)

loop_
_atom_type_symbol
_atom_type_description
_atom_type_scat_dispersion_real
_atom_type_scat_dispersion_imag
_atom_type_scat_source
C C 0.0033 0.0016 'International Tables Vol C Tables 4.2.6.8 and 6.1.1.4'
H H 0.0000 0.0000 'International Tables Vol C Tables 4.2.6.8 and 6.1.1.4'
N N 0.0061 0.0033 'International Tables Vol C Tables 4.2.6.8 and 6.1.1.4'
O O 0.0106 0.0060 'International Tables Vol C Tables 4.2.6.8 and 6.1.1.4'

loop_
_geom_angle_atom_site_label_1
_geom_angle_atom_site_label_2
_geom_angle_atom_site_label_3
_geom_angle
_geom_angle_site_symmetry_1
_geom_angle_site_symmetry_3
_geom_angle_publ_flag
C5 O2 C6 114.98(14) . . ?
C7 O4 C8 116.74(14) . . ?
C5 N1 C1 118.75(13) . . ?
C5 N1 C4 123.96(13) . . ?
C1 N1 C4 114.26(12) . . ?
C3 N2 O5 111.03(13) . . ?
N1 C1 C7 111.86(12) . . ?
N1 C1 C2 103.24(12) . . ?
C7 C1 C2 111.08(12) . . ?
C10 C2 C3 118.19(13) . . ?
C10 C2 C1 113.86(13) . . ?
C3 C2 C1 100.69(12) . . ?
N2 C3 C2 122.22(14) . . ?
N2 C3 C4 128.93(14) . . ?
C2 C3 C4 108.66(12) . . ?
N1 C4 C3 100.49(12) . . ?
N1 C4 C16 112.34(12) . . ?
C3 C4 C16 112.89(12) . . ?
O1 C5 O2 125.27(15) . . ?
O1 C5 N1 122.30(16) . . ?
O2 C5 N1 112.42(13) . . ?
O3 C7 O4 125.42(15) . . ?
O3 C7 C1 123.52(15) . . ?
O4 C7 C1 111.00(14) . . ?
O4 C8 C9 108.98(16) . . ?
C15 C10 C11 118.45(16) . . ?
C15 C10 C2 120.42(15) . . ?
C11 C10 C2 121.11(15) . . ?
C12 C11 C10 120.84(18) . . ?
C11 C12 C13 120.12(19) . . ?
C14 C13 C12 119.67(19) . . ?
C13 C14 C15 120.5(2) . . ?
C10 C15 C14 120.39(19) . . ?
C21 C16 C17 118.49(16) . . ?
C21 C16 C4 121.37(14) . . ?
C17 C16 C4 120.13(15) . . ?
C16 C17 C18 119.92(18) . . ?
C19 C18 C17 120.93(19) . . ?
C18 C19 C20 119.53(19) . . ?
C19 C20 C21 120.5(2) . . ?
C20 C21 C16 120.64(18) . . ?

loop_
_geom_bond_atom_site_label_1
_geom_bond_atom_site_label_2
_geom_bond_distance
_geom_bond_site_symmetry_2
_geom_bond_publ_flag
O1 C5 1.2227(19) . ?
O2 C5 1.329(2) . ?
O2 C6 1.445(2) . ?
O3 C7 1.192(2) . ?
O4 C7 1.322(2) . ?
O4 C8 1.462(2) . ?
O5 N2 1.4092(18) . ?
N1 C5 1.3485(19) . ?
N1 C1 1.456(2) . ?
N1 C4 1.4731(18) . ?
N2 C3 1.2726(19) . ?
C1 C7 1.525(2) . ?
C1 C2 1.551(2) . ?
C2 C10 1.505(2) . ?
C2 C3 1.509(2) . ?
C3 C4 1.515(2) . ?
C4 C16 1.524(2) . ?
C8 C9 1.482(3) . ?
C10 C15 1.385(3) . ?
C10 C11 1.391(2) . ?
C11 C12 1.379(3) . ?
C12 C13 1.380(3) . ?
C13 C14 1.371(3) . ?
C14 C15 1.388(3) . ?
C16 C21 1.386(2) . ?
C16 C17 1.387(2) . ?
C17 C18 1.392(3) . ?
C18 C19 1.364(3) . ?
C19 C20 1.368(3) . ?
C20 C21 1.385(3) . ?
